data_1532753
loop_
_publ_author_name
'Levin, I.'
'Amos, T.G.'
'Bell, S.M.'
'Farber, L.'
'Vanderah, T.A.'
'Toby, B.H.'
'Roth, R.S.'

_publ_section_title
;
 Phase equilibria, crystal structures and dielectric anomaly in the (Ba Zr
 O3) - (Ca Zr O3) system
;
_journal_name_full 'Journal of Solid State Chemistry'
_journal_page_first 170
_journal_page_last 181
_journal_volume 175
_journal_year 2003
_chemical_formula_sum 'Ba0.8 Ca0.2 O3 Zr'
_chemical_name_systematic '(Ba0.8 Ca0.2) (Zr O3)'
_space_group_IT_number 140
_symmetry_space_group_name_Hall '-I 4 2c'
_symmetry_space_group_name_H-M 'I 4/m c m'
_cell_angle_alpha 90
_cell_angle_beta 90
_cell_angle_gamma 90
_cell_formula_units_Z 4
_cell_length_a 5.8864
_cell_length_b 5.8864
_cell_length_c 8.3416
_cell_volume 289.034
_citation_journal_id_ASTM JSSCBI
_cod_data_source_file Levin_JSSCBI_2003_168.cif
_cod_data_source_block Ba0.8Ca0.2O3Zr1
_cod_original_formula_sum 'Ba0.8 Ca0.2 O3 Zr1'
_cod_database_code 1532753

loop_
_symmetry_equiv_pos_as_xyz
x,y,z
-y,x,z
-x,-y,z
y,-x,z
x,-y,-z+1/2
y,x,-z+1/2
-x,y,-z+1/2
-y,-x,-z+1/2
-x,-y,-z
y,-x,-z
x,y,-z
-y,x,-z
-x,y,z-1/2
-y,-x,z-1/2
x,-y,z-1/2
y,x,z-1/2
x+1/2,y+1/2,z+1/2
-y+1/2,x+1/2,z+1/2
-x+1/2,-y+1/2,z+1/2
y+1/2,-x+1/2,z+1/2
x+1/2,-y+1/2,-z+1
y+1/2,x+1/2,-z+1
-x+1/2,y+1/2,-z+1
-y+1/2,-x+1/2,-z+1
-x+1/2,-y+1/2,-z+1/2
y+1/2,-x+1/2,-z+1/2
x+1/2,y+1/2,-z+1/2
-y+1/2,x+1/2,-z+1/2
-x+1/2,y+1/2,z
-y+1/2,-x+1/2,z
x+1/2,-y+1/2,z
y+1/2,x+1/2,z

loop_
_atom_site_label
_atom_site_type_symbol
_atom_site_fract_x
_atom_site_fract_y
_atom_site_fract_z
_atom_site_occupancy
_atom_site_U_iso_or_equiv
O2 O-2 0.2293 0.7293 0 1 0.0
Zr1 Zr+4 0 0 0 1 0.0
O1 O-2 0 0 0.25 1 0.0
Ca1 Ca+2 0 0.5 0.25 0.2 0.0
Ba1 Ba+2 0 0.5 0.25 0.8 0.0
